data_4319324
loop_
_publ_author_name
'Steven L. Barnholtz'
'John D. Lydon'
'Gloria Huang'
'Meera Venkatesh'
'Charles L. Barnes'
'Alan R. Ketring'
'Silvia S. Jurisson'

_publ_section_title
;
 Syntheses and Characterization of Gold(III) Tetradentate Schiff Base
 Complexes. X-ray Crystal Structures of [Au(sal2pn)]Cl.2.5H2O and
 [Au(sal2en)]PF6
;
_journal_name_full 'Inorganic Chemistry'
_journal_page_first 972
_journal_page_last 976
_journal_paper_doi 10.1021/ic001073m
_journal_volume 40
_journal_year 2001
_chemical_formula_sum 'C17 H21 Au Cl N2 O4.5'
_chemical_formula_weight 557.77
_chemical_name_systematic
; 
 ? 
;
_space_group_IT_number 2
_symmetry_cell_setting triclinic
_symmetry_space_group_name_Hall '-P 1'
_symmetry_space_group_name_H-M 'P -1'
_atom_sites_solution_hydrogens geom
_atom_sites_solution_primary direct
_atom_sites_solution_secondary difmap
_audit_creation_method SHELXL-97
_cell_angle_alpha 70.415(2)
_cell_angle_beta 77.705(2)
_cell_angle_gamma 86.777(2)
_cell_formula_units_Z 2
_cell_length_a 6.6646(8)
_cell_length_b 10.2788(13)
_cell_length_c 14.2128(18)
_cell_measurement_reflns_used 877
_cell_measurement_temperature 173(2)
_cell_measurement_theta_max 27.1
_cell_measurement_theta_min 3.6
_cell_volume 896.14(19)
_computing_cell_refinement 'SMART (Bruker, 1998)'
_computing_data_collection 'SMART (Bruker, 1998)'
_computing_data_reduction 'SAINT (Bruker, 1998)'
_computing_molecular_graphics 'ORTEP-III (Burnett & Johnson, 1996)'
_computing_publication_material 'CIFTAB (Sheldrick, 1997)'
_computing_structure_refinement 'SHELXL-97 (Sheldrick, 1997)'
_computing_structure_solution 'SHELXS-97 (Sheldrick, 1990)'
_diffrn_ambient_temperature 173(2)
_diffrn_measured_fraction_theta_full 0.979
_diffrn_measured_fraction_theta_max 0.979
_diffrn_measurement_device_type 'Bruker SMART CDD area detector'
_diffrn_measurement_method 'omega scans'
_diffrn_radiation_monochromator graphite
_diffrn_radiation_source 'fine-focus sealed tube'
_diffrn_radiation_type MoK\a
_diffrn_radiation_wavelength 0.71073
_diffrn_reflns_av_R_equivalents 0.0262
_diffrn_reflns_av_sigmaI/netI 0.0328
_diffrn_reflns_limit_h_max 8
_diffrn_reflns_limit_h_min -8
_diffrn_reflns_limit_k_max 13
_diffrn_reflns_limit_k_min -13
_diffrn_reflns_limit_l_max 16
_diffrn_reflns_limit_l_min -18
_diffrn_reflns_number 7142
_diffrn_reflns_theta_full 27.13
_diffrn_reflns_theta_max 27.13
_diffrn_reflns_theta_min 2.10
_diffrn_standards_decay_% 0.0
_exptl_absorpt_coefficient_mu 8.385
_exptl_absorpt_correction_T_max 0.4877
_exptl_absorpt_correction_T_min 0.1022
_exptl_absorpt_correction_type multi-scan
_exptl_absorpt_process_details
;
 Data were corrected for decay and absorption using the program SADABS 
 based on the method of R.H. Blessing (Acta Cryst. A51, 33-38, 1995).
;
_exptl_crystal_colour Orange
_exptl_crystal_density_diffrn 2.067
_exptl_crystal_density_method 'not measured'
_exptl_crystal_description Needle
_exptl_crystal_F_000 538
_exptl_crystal_size_max 0.50
_exptl_crystal_size_mid 0.10
_exptl_crystal_size_min 0.10
_refine_diff_density_max 1.490
_refine_diff_density_min -1.939
_refine_diff_density_rms 0.156
_refine_ls_extinction_coef 0.0041(4)
_refine_ls_extinction_expression Fc^*^=kFc[1+0.001xFc^2^\l^3^/sin(2\q)]^-1/4^
_refine_ls_extinction_method SHELXL
_refine_ls_goodness_of_fit_ref 1.043
_refine_ls_hydrogen_treatment mixed
_refine_ls_matrix_type full
_refine_ls_number_parameters 245
_refine_ls_number_reflns 3880
_refine_ls_number_restraints 0
_refine_ls_restrained_S_all 1.043
_refine_ls_R_factor_all 0.0314
_refine_ls_R_factor_gt 0.0286
_refine_ls_shift/su_max 0.001
_refine_ls_shift/su_mean 0.000
_refine_ls_structure_factor_coef Fsqd
_refine_ls_weighting_details 'calc w=1/[\s^2^(Fo^2^)+(0.0457P)^2^+0.8128P] where P=(Fo^2^+2Fc^2^)/3'
_refine_ls_weighting_scheme calc
_refine_ls_wR_factor_gt 0.0722
_refine_ls_wR_factor_ref 0.0733
_reflns_number_gt 3616
_reflns_number_total 3880
_reflns_threshold_expression >2sigma(I)
_cod_data_source_file ic001073m_1.cif
_cod_data_source_block SJ-Au-sal
_cod_depositor_comments
;
The following automatic conversions were performed:

'_symmetry_cell_setting' value 'Triclinic' changed to 'triclinic'
according to the built-in table from CIF Core dictionary named
'cif_core.dic' version 2.4.1 from
2010-06-29.

'_exptl_absorpt_correction_type' value 'Multiscan'
changed to 'multi-scan' according to the built-in table from CIF Core
dictionary named 'cif_core.dic' version 2.4.1 from 2010-06-29.

Automatic conversion script
Id: cif_fix_values 1646 2011-03-28 12:23:43Z adriana 
;
_cod_original_cell_volume 896.15(19)
_cod_original_formula_sum 'C17 H21 Au Cl N2 O4.50'
_cod_database_code 4319324

loop_
_symmetry_equiv_pos_as_xyz
'x, y, z'
'-x, -y, -z'

loop_
_atom_site_label
_atom_site_type_symbol
_atom_site_fract_x
_atom_site_fract_y
_atom_site_fract_z
_atom_site_U_iso_or_equiv
_atom_site_adp_type
_atom_site_occupancy
_atom_site_symmetry_multiplicity
_atom_site_calc_flag
_atom_site_refinement_flags
_atom_site_disorder_assembly
_atom_site_disorder_group
_atom_site_attached_hydrogens
Au1 Au 0.75336(3) 0.561794(16) 0.993435(13) 0.02381(9) Uani 1 1 d . . . 0
Cl1 Cl 0.6324(2) 0.90702(14) 1.28435(12) 0.0426(3) Uani 1 1 d . . . 0
O1 O 0.7016(6) 0.3969(4) 1.1180(3) 0.0352(9) Uani 1 1 d . . . 0
N1 N 0.7275(7) 0.6918(4) 1.0739(3) 0.0288(9) Uani 1 1 d . B . 0
C1 C 0.6786(7) 0.3934(5) 1.2143(4) 0.0255(10) Uani 1 1 d . . . 0
O2 O 0.7698(7) 0.4085(4) 0.9374(3) 0.0379(9) Uani 1 1 d . B . 0
N2 N 0.8077(7) 0.7062(4) 0.8534(3) 0.0325(10) Uani 1 1 d . B . 0
C2 C 0.6532(8) 0.2632(5) 1.2891(4) 0.0299(11) Uani 1 1 d . . . 0
H2 H 0.6542 0.1828 1.2702 0.036 Uiso 1 1 calc R . . 0
O3 O 0.7606(7) 0.9834(4) 0.5998(3) 0.0451(10) Uani 1 1 d . . . 2
C3 C 0.6265(8) 0.2515(6) 1.3908(4) 0.0340(11) Uani 1 1 d . . . 0
H3 H 0.6126 0.1623 1.4411 0.041 Uiso 1 1 calc R . . 0
O4 O 0.8916(7) 0.8521(4) 1.4570(3) 0.0478(10) Uani 1 1 d . . . 2
C4 C 0.6196(8) 0.3681(6) 1.4213(4) 0.0354(12) Uani 1 1 d . . . 0
H4 H 0.5979 0.3588 1.4916 0.043 Uiso 1 1 calc R . . 0
O5 O 0.297(2) 0.8733(8) 0.9294(7) 0.077(4) Uani 0.50 1 d P . . 2
C5 C 0.6449(8) 0.4967(6) 1.3472(4) 0.0320(11) Uani 1 1 d . . . 0
H5 H 0.6430 0.5766 1.3668 0.038 Uiso 1 1 calc R . . 0
C6 C 0.6732(7) 0.5118(5) 1.2439(4) 0.0251(10) Uani 1 1 d . . . 0
C7 C 0.6945(8) 0.6497(5) 1.1730(4) 0.0278(10) Uani 1 1 d . . . 0
H7 H 0.6828 0.7207 1.2026 0.033 Uiso 1 1 calc R . . 0
C8 C 0.7427(12) 0.8434(5) 1.0215(5) 0.0481(16) Uani 1 1 d . . . 0
H8A H 0.7657 0.8898 1.0693 0.058 Uiso 1 1 calc R A 1 0
H8B H 0.6128 0.8774 0.9993 0.058 Uiso 1 1 calc R A 1 0
C9 C 0.926(2) 0.8784(11) 0.9264(9) 0.045(3) Uani 0.50 1 d P B 1 0
H9A H 1.0426 0.8164 0.9410 0.054 Uiso 0.50 1 calc PR B 1 0
H9B H 0.9735 0.9753 0.9063 0.054 Uiso 0.50 1 calc PR B 1 0
C10 C 0.8324(15) 0.8550(6) 0.8392(5) 0.059(2) Uani 1 1 d . . . 0
H10A H 0.6969 0.8995 0.8384 0.071 Uiso 1 1 calc R B 1 0
H10B H 0.9236 0.9002 0.7723 0.071 Uiso 1 1 calc R B 1 0
C11 C 0.8266(8) 0.6755(5) 0.7709(4) 0.0298(11) Uani 1 1 d . . . 0
H11 H 0.8442 0.7524 0.7096 0.036 Uiso 1 1 calc R B . 0
C12 C 0.8250(7) 0.5436(5) 0.7579(4) 0.0259(10) Uani 1 1 d . B . 0
C13 C 0.8553(8) 0.5397(6) 0.6583(4) 0.0309(11) Uani 1 1 d . . . 0
H13 H 0.8701 0.6239 0.6026 0.037 Uiso 1 1 calc R B . 0
C14 C 0.8641(9) 0.4161(6) 0.6393(4) 0.0355(12) Uani 1 1 d . B . 0
H14 H 0.8852 0.4153 0.5712 0.043 Uiso 1 1 calc R . . 0
C15 C 0.8419(8) 0.2936(6) 0.7202(4) 0.0355(12) Uani 1 1 d . . . 0
H15 H 0.8475 0.2085 0.7071 0.043 Uiso 1 1 calc R B . 0
C16 C 0.8116(9) 0.2924(6) 0.8203(4) 0.0346(12) Uani 1 1 d . B . 0
H16 H 0.7975 0.2072 0.8750 0.041 Uiso 1 1 calc R . . 0
C17 C 0.8019(7) 0.4178(5) 0.8400(4) 0.0258(10) Uani 1 1 d . . . 0
C9' C 0.652(2) 0.8852(12) 0.9276(10) 0.052(3) Uani 0.50 1 d P B 2 0
H9'1 H 0.6168 0.9843 0.9075 0.063 Uiso 0.50 1 calc PR B 2 0
H9'2 H 0.5266 0.8299 0.9395 0.063 Uiso 0.50 1 calc PR B 2 0

loop_
_atom_site_aniso_label
_atom_site_aniso_U_11
_atom_site_aniso_U_22
_atom_site_aniso_U_33
_atom_site_aniso_U_23
_atom_site_aniso_U_13
_atom_site_aniso_U_12
Au1 0.03097(12) 0.01844(11) 0.02531(12) -0.01131(8) -0.00667(7) 0.00247(7)
Cl1 0.0580(9) 0.0323(7) 0.0462(8) -0.0246(6) -0.0115(7) 0.0051(6)
O1 0.059(2) 0.0219(18) 0.0260(19) -0.0125(15) -0.0021(17) -0.0043(16)
N1 0.039(2) 0.022(2) 0.030(2) -0.0148(18) -0.0079(18) 0.0033(17)
C1 0.025(2) 0.028(3) 0.025(2) -0.011(2) -0.0055(19) 0.0027(18)
O2 0.071(3) 0.0189(17) 0.0266(19) -0.0110(15) -0.0115(19) 0.0012(17)
N2 0.048(3) 0.022(2) 0.025(2) -0.0082(17) -0.0048(19) 0.0032(18)
C2 0.037(3) 0.024(2) 0.031(3) -0.012(2) -0.009(2) 0.002(2)
O3 0.054(3) 0.041(2) 0.037(2) -0.0128(18) -0.0045(19) -0.0023(19)
C3 0.033(3) 0.033(3) 0.035(3) -0.009(2) -0.009(2) 0.001(2)
O4 0.050(2) 0.044(2) 0.053(3) -0.023(2) -0.009(2) 0.002(2)
C4 0.035(3) 0.048(3) 0.027(3) -0.017(2) -0.005(2) -0.001(2)
O5 0.180(13) 0.019(4) 0.032(5) -0.009(4) -0.022(6) -0.006(6)
C5 0.030(3) 0.036(3) 0.034(3) -0.019(2) -0.005(2) 0.001(2)
C6 0.022(2) 0.030(3) 0.031(3) -0.019(2) -0.0081(19) 0.0028(18)
C7 0.029(2) 0.028(3) 0.033(3) -0.018(2) -0.006(2) 0.0031(19)
C8 0.092(5) 0.017(3) 0.039(3) -0.011(2) -0.017(3) 0.002(3)
C9 0.075(9) 0.015(5) 0.042(7) -0.006(4) -0.010(6) -0.014(5)
C10 0.127(7) 0.022(3) 0.027(3) -0.007(2) -0.012(4) 0.000(3)
C11 0.032(3) 0.025(2) 0.033(3) -0.009(2) -0.008(2) 0.002(2)
C12 0.024(2) 0.027(2) 0.028(2) -0.009(2) -0.0073(19) 0.0010(18)
C13 0.029(2) 0.034(3) 0.031(3) -0.012(2) -0.007(2) -0.001(2)
C14 0.039(3) 0.045(3) 0.026(3) -0.018(2) -0.005(2) -0.001(2)
C15 0.039(3) 0.038(3) 0.039(3) -0.025(2) -0.006(2) -0.001(2)
C16 0.044(3) 0.033(3) 0.033(3) -0.020(2) -0.005(2) -0.001(2)
C17 0.025(2) 0.030(3) 0.027(2) -0.016(2) -0.0050(19) -0.0004(19)
C9' 0.090(10) 0.018(5) 0.043(7) -0.012(5) -0.005(7) 0.014(6)

loop_
_atom_type_symbol
_atom_type_description
_atom_type_scat_dispersion_real
_atom_type_scat_dispersion_imag
_atom_type_scat_source
C C 0.0033 0.0016 'International Tables Vol C Tables 4.2.6.8 and 6.1.1.4'
H H 0.0000 0.0000 'International Tables Vol C Tables 4.2.6.8 and 6.1.1.4'
N N 0.0061 0.0033 'International Tables Vol C Tables 4.2.6.8 and 6.1.1.4'
O O 0.0106 0.0060 'International Tables Vol C Tables 4.2.6.8 and 6.1.1.4'
Cl Cl 0.1484 0.1585 'International Tables Vol C Tables 4.2.6.8 and 6.1.1.4'
Au Au -2.0133 8.8022 'International Tables Vol C Tables 4.2.6.8 and 6.1.1.4'

loop_
_geom_angle_atom_site_label_1
_geom_angle_atom_site_label_2
_geom_angle_atom_site_label_3
_geom_angle
_geom_angle_site_symmetry_1
_geom_angle_site_symmetry_3
_geom_angle_publ_flag
O2 Au1 O1 77.32(15) . . ?
O2 Au1 N1 170.15(15) . . ?
O1 Au1 N1 92.83(16) . . ?
O2 Au1 N2 92.73(16) . . ?
O1 Au1 N2 170.04(15) . . ?
N1 Au1 N2 97.12(18) . . ?
C1 O1 Au1 127.2(3) . . ?
C7 N1 C8 116.4(4) . . ?
C7 N1 Au1 122.9(3) . . ?
C8 N1 Au1 120.7(4) . . ?
O1 C1 C2 116.5(4) . . ?
O1 C1 C6 124.2(5) . . ?
C2 C1 C6 119.3(5) . . ?
C17 O2 Au1 127.4(3) . . ?
C11 N2 C10 116.0(4) . . ?
C11 N2 Au1 122.5(4) . . ?
C10 N2 Au1 121.5(3) . . ?
C3 C2 C1 119.8(5) . . ?
C2 C3 C4 121.5(5) . . ?
C5 C4 C3 118.5(5) . . ?
C4 C5 C6 121.2(5) . . ?
C5 C6 C1 119.6(5) . . ?
C5 C6 C7 117.0(4) . . ?
C1 C6 C7 123.4(5) . . ?
N1 C7 C6 129.3(4) . . ?
N1 C8 C9' 111.4(6) . . ?
N1 C8 C9 109.6(6) . . ?
C9' C8 C9 72.4(8) . . ?
C8 C9 C10 104.3(9) . . ?
N2 C10 C9 112.7(6) . . ?
N2 C10 C9' 105.2(7) . . ?
C9 C10 C9' 68.5(8) . . ?
N2 C11 C12 129.8(5) . . ?
C13 C12 C17 118.8(5) . . ?
C13 C12 C11 118.0(5) . . ?
C17 C12 C11 123.2(5) . . ?
C14 C13 C12 121.4(5) . . ?
C13 C14 C15 119.3(5) . . ?
C14 C15 C16 121.3(5) . . ?
C15 C16 C17 119.6(5) . . ?
O2 C17 C16 116.2(5) . . ?
O2 C17 C12 124.2(4) . . ?
C16 C17 C12 119.6(5) . . ?
C8 C9' C10 104.9(10) . . ?

loop_
_geom_bond_atom_site_label_1
_geom_bond_atom_site_label_2
_geom_bond_distance
_geom_bond_site_symmetry_2
_geom_bond_publ_flag
Au1 O2 1.978(3) . ?
Au1 O1 1.980(4) . ?
Au1 N1 2.009(4) . ?
Au1 N2 2.017(4) . ?
O1 C1 1.333(6) . ?
N1 C7 1.300(7) . ?
N1 C8 1.483(7) . ?
C1 C2 1.395(7) . ?
C1 C6 1.411(7) . ?
O2 C17 1.326(6) . ?
N2 C11 1.293(7) . ?
N2 C10 1.488(7) . ?
C2 C3 1.383(7) . ?
C3 C4 1.400(8) . ?
C4 C5 1.379(8) . ?
C5 C6 1.396(7) . ?
C6 C7 1.431(7) . ?
C8 C9' 1.504(15) . ?
C8 C9 1.571(14) . ?
C9 C10 1.589(14) . ?
C10 C9' 1.641(15) . ?
C11 C12 1.430(7) . ?
C12 C13 1.401(7) . ?
C12 C17 1.412(7) . ?
C13 C14 1.381(8) . ?
C14 C15 1.381(8) . ?
C15 C16 1.390(8) . ?
C16 C17 1.404(7) . ?

loop_
_geom_torsion_atom_site_label_1
_geom_torsion_atom_site_label_2
_geom_torsion_atom_site_label_3
_geom_torsion_atom_site_label_4
_geom_torsion
_geom_torsion_site_symmetry_1
_geom_torsion_site_symmetry_2
_geom_torsion_site_symmetry_3
_geom_torsion_site_symmetry_4
_geom_torsion_publ_flag
O2 Au1 O1 C1 175.3(5) . . . . ?
N1 Au1 O1 C1 -4.6(4) . . . . ?
N2 Au1 O1 C1 178.1(9) . . . . ?
O2 Au1 N1 C7 1.3(12) . . . . ?
O1 Au1 N1 C7 1.8(4) . . . . ?
N2 Au1 N1 C7 -178.6(4) . . . . ?
O2 Au1 N1 C8 -177.8(9) . . . . ?
O1 Au1 N1 C8 -177.3(5) . . . . ?
N2 Au1 N1 C8 2.3(5) . . . . ?
Au1 O1 C1 C2 -177.0(4) . . . . ?
Au1 O1 C1 C6 4.7(7) . . . . ?
O1 Au1 O2 C17 178.3(5) . . . . ?
N1 Au1 O2 C17 178.8(8) . . . . ?
N2 Au1 O2 C17 -1.2(5) . . . . ?
O2 Au1 N2 C11 3.6(5) . . . . ?
O1 Au1 N2 C11 0.8(13) . . . . ?
N1 Au1 N2 C11 -176.4(4) . . . . ?
O2 Au1 N2 C10 -175.2(6) . . . . ?
O1 Au1 N2 C10 -178.0(9) . . . . ?
N1 Au1 N2 C10 4.8(6) . . . . ?
O1 C1 C2 C3 -179.4(5) . . . . ?
C6 C1 C2 C3 -1.1(8) . . . . ?
C1 C2 C3 C4 1.5(8) . . . . ?
C2 C3 C4 C5 -1.5(8) . . . . ?
C3 C4 C5 C6 1.1(8) . . . . ?
C4 C5 C6 C1 -0.8(8) . . . . ?
C4 C5 C6 C7 178.9(5) . . . . ?
O1 C1 C6 C5 178.9(5) . . . . ?
C2 C1 C6 C5 0.7(7) . . . . ?
O1 C1 C6 C7 -0.7(8) . . . . ?
C2 C1 C6 C7 -179.0(5) . . . . ?
C8 N1 C7 C6 -179.8(5) . . . . ?
Au1 N1 C7 C6 1.0(8) . . . . ?
C5 C6 C7 N1 177.9(5) . . . . ?
C1 C6 C7 N1 -2.4(9) . . . . ?
C7 N1 C8 C9' -144.6(7) . . . . ?
Au1 N1 C8 C9' 34.5(9) . . . . ?
C7 N1 C8 C9 137.2(7) . . . . ?
Au1 N1 C8 C9 -43.7(8) . . . . ?
N1 C8 C9 C10 82.4(8) . . . . ?
C9' C8 C9 C10 -24.7(7) . . . . ?
C11 N2 C10 C9 -149.0(7) . . . . ?
Au1 N2 C10 C9 29.9(10) . . . . ?
C11 N2 C10 C9' 138.3(7) . . . . ?
Au1 N2 C10 C9' -42.8(9) . . . . ?
C8 C9 C10 N2 -75.1(9) . . . . ?
C8 C9 C10 C9' 23.1(7) . . . . ?
C10 N2 C11 C12 175.5(6) . . . . ?
Au1 N2 C11 C12 -3.4(8) . . . . ?
N2 C11 C12 C13 -178.1(5) . . . . ?
N2 C11 C12 C17 -0.4(9) . . . . ?
C17 C12 C13 C14 -0.4(8) . . . . ?
C11 C12 C13 C14 177.3(5) . . . . ?
C12 C13 C14 C15 0.2(8) . . . . ?
C13 C14 C15 C16 -0.2(9) . . . . ?
C14 C15 C16 C17 0.4(9) . . . . ?
Au1 O2 C17 C16 178.6(4) . . . . ?
Au1 O2 C17 C12 -1.8(7) . . . . ?
C15 C16 C17 O2 179.1(5) . . . . ?
C15 C16 C17 C12 -0.6(8) . . . . ?
C13 C12 C17 O2 -179.1(5) . . . . ?
C11 C12 C17 O2 3.3(8) . . . . ?
C13 C12 C17 C16 0.6(7) . . . . ?
C11 C12 C17 C16 -177.0(5) . . . . ?
N1 C8 C9' C10 -80.8(9) . . . . ?
C9 C8 C9' C10 23.9(7) . . . . ?
N2 C10 C9' C8 84.6(9) . . . . ?
C9 C10 C9' C8 -24.2(7) . . . . ?
